data_2004293
loop_
_publ_author_name
'Castellari, C.'
'Ottani, S.'

_publ_section_title
;
 Anti-Inflammatory Drugs. II. Salt of
 2-(2,6-Dichlorophenylamino)phenylacetic Acid with Diethanolamine
;
_journal_issue 12
_journal_name_full 'Acta Crystallographica Section C'
_journal_page_first 2612
_journal_page_last 2615
_journal_paper_doi 10.1107/S010827019500730X
_journal_volume 51
_journal_year 1995
_chemical_formula_moiety 'C4 H12 N O2 +, C14 H10 Cl2 N O2 -'
_chemical_formula_sum 'C18 H22 Cl2 N2 O4'
_chemical_formula_weight 401.28
_chemical_melting_point 399
_chemical_name_systematic
;
N-(2-hydroxyethyl)N-dihydroxyethylammonium
2-(2,6-dichlorophenylamino)phenylacetate
;
_space_group_IT_number 14
_symmetry_cell_setting monoclinic
_symmetry_space_group_name_Hall '-P 2yab'
_symmetry_space_group_name_H-M 'P 1 21/a 1'
_audit_creation_method SHELXL
_cell_angle_alpha 90.00(3)
_cell_angle_beta 91.70(4)
_cell_angle_gamma 90.00(3)
_cell_formula_units_Z 4
_cell_length_a 11.772(5)
_cell_length_b 9.346(3)
_cell_length_c 17.186(8)
_cell_measurement_reflns_used 25
_cell_measurement_temperature 293(2)
_cell_measurement_theta_max 12
_cell_measurement_theta_min 8
_cell_volume 1890.0(13)
_computing_cell_refinement CAD4
_computing_data_collection 'CAD4 (Enraf-Nonius, 1989)'
_computing_data_reduction 'MolEN (Fair, 1990)'
_computing_molecular_graphics 'SCHAKAL92 (Keller, 1992)'
_computing_publication_material SHELXL93
_computing_structure_refinement 'SHELXL93 (Sheldrick, 1993)'
_computing_structure_solution 'SHELXS86 (Sheldrick, 1990)'
_diffrn_ambient_temperature 293(2)
_diffrn_measurement_device 'Enraf Nonius CAD4 diffractometer'
_diffrn_measurement_method 'profile data from \w scans'
_diffrn_radiation_source 'fine-focus sealed tube'
_diffrn_radiation_type 'Mo K\a'
_diffrn_radiation_wavelength 0.71069
_diffrn_reflns_av_R_equivalents 0.0220
_diffrn_reflns_av_sigmaI/netI 0.0709
_diffrn_reflns_limit_h_max 13
_diffrn_reflns_limit_h_min -13
_diffrn_reflns_limit_k_max 11
_diffrn_reflns_limit_k_min 0
_diffrn_reflns_limit_l_max 20
_diffrn_reflns_limit_l_min 0
_diffrn_reflns_number 3416
_diffrn_reflns_theta_max 24.98
_diffrn_reflns_theta_min 2.78
_diffrn_standards_decay_% 0
_diffrn_standards_interval_time 120
_diffrn_standards_number 3
_exptl_absorpt_coefficient_mu 0.370
_exptl_absorpt_correction_type none
_exptl_crystal_colour colourless
_exptl_crystal_density_diffrn 1.410
_exptl_crystal_density_meas 1.42
_exptl_crystal_density_method 'flotation in ?'
_exptl_crystal_description prisms
_exptl_crystal_F_000 840
_exptl_crystal_size_max 0.25
_exptl_crystal_size_mid 0.25
_exptl_crystal_size_min 0.10
_refine_diff_density_max 0.239
_refine_diff_density_min -0.232
_refine_ls_extinction_coef none
_refine_ls_extinction_method none
_refine_ls_goodness_of_fit_all 1.006
_refine_ls_goodness_of_fit_obs 1.125
_refine_ls_matrix_type full
_refine_ls_number_parameters 257
_refine_ls_number_reflns 3301
_refine_ls_number_restraints 4
_refine_ls_restrained_S_all 1.005
_refine_ls_restrained_S_obs 1.123
_refine_ls_R_factor_all 0.1163
_refine_ls_R_factor_obs 0.0344
_refine_ls_shift/esd_max 0.113
_refine_ls_shift/esd_mean 0.014
_refine_ls_structure_factor_coef Fsqd
_refine_ls_weighting_details 'w=1/[\s^2^(Fo^2^)+(0.0381P)^2^+0.5124P] where P=(Fo^2^+2Fc^2^)/3'
_refine_ls_weighting_scheme calc
_refine_ls_wR_factor_all 0.0998
_refine_ls_wR_factor_obs 0.0773
_reflns_number_observed 1712
_reflns_number_total 3301
_reflns_observed_criterion >2sigma(I)
_cod_data_source_file na1170.cif
_cod_data_source_block etam
_cod_depositor_comments
;
The following automatic conversions were performed:

'_refine_ls_weighting_scheme' value 'calc
w=1/[\s^2^(Fo^2^)+(0.0381P)^2^+0.5124P] where P=(Fo^2^+2Fc^2^)/3' was
changed to 'calc'. New tag '_refine_ls_weighting_details' was
created. The value of the new tag was set to
'w=1/[\s^2^(Fo^2^)+(0.0381P)^2^+0.5124P] where P=(Fo^2^+2Fc^2^)/3'.

Automatic conversion script
Id: cif_fix_values 3143 2015-03-26 13:38:13Z robertas 
;
_cod_original_sg_symbol_H-M 'P 21/a'
_cod_database_code 2004293

loop_
_symmetry_equiv_pos_as_xyz
'x, y, z'
'-x+1/2, y+1/2, -z'
'-x, -y, -z'
'x-1/2, -y-1/2, z'

loop_
_atom_site_aniso_label
_atom_site_aniso_U_11
_atom_site_aniso_U_22
_atom_site_aniso_U_33
_atom_site_aniso_U_12
_atom_site_aniso_U_13
_atom_site_aniso_U_23
Cl1 0.0586(6) 0.0680(6) 0.0449(5) -0.0153(5) 0.0002(4) -0.0110(4)
Cl2 0.0585(5) 0.0703(6) 0.0460(5) -0.0100(5) -0.0106(4) 0.0008(4)
N1 0.045(2) 0.044(2) 0.0328(14) -0.0089(13) 0.0129(12) -0.0048(13)
C1 0.042(2) 0.035(2) 0.0268(15) -0.0026(15) -0.0018(13) -0.0023(13)
C2 0.039(2) 0.040(2) 0.0249(14) -0.0030(15) -0.0041(12) -0.0048(14)
C3 0.055(2) 0.042(2) 0.034(2) -0.014(2) -0.0049(14) 0.001(2)
C4 0.083(3) 0.035(2) 0.045(2) -0.003(2) -0.010(2) -0.005(2)
C5 0.070(3) 0.047(2) 0.041(2) 0.016(2) -0.009(2) -0.008(2)
C6 0.048(2) 0.051(2) 0.034(2) 0.004(2) -0.0005(14) -0.003(2)
C7 0.038(2) 0.034(2) 0.039(2) 0.0022(14) 0.0054(14) -0.0006(14)
C8 0.044(2) 0.041(2) 0.041(2) 0.002(2) 0.0051(14) -0.005(2)
C9 0.052(2) 0.054(2) 0.057(2) -0.017(2) 0.016(2) -0.005(2)
C10 0.071(3) 0.055(2) 0.054(2) -0.014(2) 0.024(2) 0.002(2)
C11 0.071(2) 0.053(2) 0.035(2) -0.003(2) 0.012(2) 0.005(2)
C12 0.044(2) 0.039(2) 0.043(2) 0.000(2) 0.0035(14) -0.0020(15)
C13 0.031(2) 0.047(2) 0.036(2) -0.0054(14) -0.0019(13) -0.0037(15)
C14 0.036(2) 0.026(2) 0.034(2) -0.0007(14) 0.0021(13) 0.0024(13)
O1 0.0343(12) 0.0462(13) 0.0429(11) -0.0097(10) 0.0028(9) -0.0117(10)
O2 0.0409(12) 0.0662(15) 0.0381(11) -0.0130(12) 0.0098(10) -0.0135(11)
N2 0.0297(14) 0.0301(14) 0.0377(15) 0.0005(11) 0.0010(12) -0.0011(12)
C15 0.031(2) 0.036(2) 0.060(2) -0.0007(15) -0.0018(14) -0.001(2)
C16 0.050(2) 0.044(2) 0.046(2) 0.004(2) -0.012(2) 0.003(2)
C17 0.044(2) 0.032(2) 0.052(2) -0.0002(15) -0.002(2) -0.0098(15)
C18 0.044(2) 0.036(2) 0.073(2) 0.005(2) -0.002(2) -0.001(2)
O3 0.0480(13) 0.0339(13) 0.0532(13) -0.0028(11) -0.0147(10) 0.0059(11)
O4 0.049(2) 0.057(2) 0.077(2) -0.0048(13) -0.0130(12) 0.0130(14)

loop_
_atom_site_label
_atom_site_occupancy
_atom_site_fract_x
_atom_site_fract_y
_atom_site_fract_z
_atom_site_U_iso_or_equiv
_atom_site_thermal_displace_type
_atom_site_calc_flag
_atom_site_refinement_flags
_atom_site_type_symbol
Cl1 1 -.00974(7) .18502(10) .76532(5) .0572(3) Uani d . Cl
Cl2 1 -0.27265(7) -.02104(10) .52724(5) .0585(3) Uani d . Cl
N1 1 -0.2054(2) .0213(3) .69619(15) .0404(6) Uani d . N
H1 1 -0.201(2) .054(3) .7417(17) .040(9) Uiso d . H
C1 1 -0.2271(2) -0.1275(3) .69871(15) .0345(7) Uani d . C
C2 1 -0.3237(2) -0.1742(3) .73691(15) .0347(7) Uani d . C
C3 1 -0.3461(3) -0.3198(3) .7377(2) .0437(8) Uani d . C
H2 1 -0.4102(3) -0.3527(3) .7624(2) .052 Uiso calc R H
C4 1 -0.2759(3) -0.4172(4) .7027(2) .0547(9) Uani d . C
H3 1 -0.2934(3) -0.5142(4) .7037(2) .066 Uiso calc R H
C5 1 -0.1802(3) -0.3713(4) .6666(2) .0528(9) Uani d . C
H4 1 -0.1321(3) -0.4365(4) .6433(2) .063 Uiso calc R H
C6 1 -0.1561(3) -0.2259(4) .6652(2) .0440(8) Uani d . C
H5 1 -.0908(3) -0.1942(4) .6413(2) .053 Uiso calc R H
C7 1 -0.1349(2) .0848(3) .6426(2) .0370(7) Uani d . C
C8 1 -.0425(3) .1699(3) .6659(2) .0418(7) Uani d . C
C9 1 .0240(3) .2404(4) .6139(2) .0541(9) Uani d . C
H6 1 .0849(3) .2959(4) .6316(2) .065 Uiso calc R H
C10 1 -.0001(3) .2283(4) .5354(2) .0594(10) Uani d . C
H7 1 .0444(3) .2759(4) .4999(2) .071 Uiso calc R H
C11 1 -.0899(3) .1459(3) .5095(2) .0527(9) Uani d . C
H8 1 -0.1059(3) .1369(3) .4564(2) .063 Uiso calc R H
C12 1 -0.1560(3) .0768(3) .5620(2) .0419(8) Uani d . C
C13 1 -0.4026(2) -.0703(3) .7745(2) .0380(7) Uani d . C
H9 1 -0.4730(2) -0.1197(3) .7849(2) .046 Uiso calc R H
H10 1 -0.4204(2) .0054(3) .7375(2) .046 Uiso calc R H
C14 1 -0.3587(2) -.0016(3) .8502(2) .0320(7) Uani d . C
O1 1 -0.2570(2) .0368(2) .85460(11) .0411(5) Uani d . O
O2 1 -0.4272(2) .0153(2) .90340(11) .0482(6) Uani d . O
N2 1 -0.6362(2) -.0896(3) .94419(15) .0325(6) Uani d D N
H11 1 -0.576(2) -.040(3) .9236(17) .063(11) Uiso d D H
H12 1 -0.619(3) -.086(3) .9975(14) .062(10) Uiso d D H
C15 1 -0.7436(2) -.0102(3) .9250(2) .0425(8) Uani d . C
H13 1 -0.7938(2) -.0719(3) .8943(2) .051 Uiso calc R H
H14 1 -0.7812(2) .0119(3) .9730(2) .051 Uiso calc R H
C16 1 -0.7261(3) .1253(3) .8813(2) .0469(8) Uani d . C
H15 1 -0.6760(3) .1074(3) .8385(2) .056 Uiso calc R H
H16 1 -0.7984(3) .1583(3) .8595(2) .056 Uiso calc R H
C17 1 -0.6394(2) -0.2397(3) .9158(2) .0429(8) Uani d . C
H17 1 -0.6434(2) -0.2402(3) .8594(2) .052 Uiso calc R H
H18 1 -0.7070(2) -0.2866(3) .9343(2) .052 Uiso calc R H
C18 1 -0.5365(3) -0.3205(3) .9436(2) .0507(9) Uani d . C
H19 1 -0.5380(3) -0.4164(3) .9219(2) .061 Uiso calc R H
H20 1 -0.4685(3) -0.2729(3) .9263(2) .061 Uiso calc R H
O3 1 -0.6784(2) .2327(2) .93006(12) .0453(6) Uani d D O
H21 1 -0.698(3) .321(3) .9101(18) .071(12) Uiso d D H
O4 1 -0.5342(2) -0.3281(3) 1.02574(15) .0614(7) Uani d D O
H22 1 -0.465(3) -0.285(4) 1.039(2) .100(15) Uiso d D H

loop_
_atom_type_symbol
_atom_type_description
_atom_type_scat_dispersion_real
_atom_type_scat_dispersion_imag
_atom_type_scat_source
C C 0.0033 0.0016 'International Tables Vol C Tables 4.2.6.8 and 6.1.1.4'
H H 0.0000 0.0000 'International Tables Vol C Tables 4.2.6.8 and 6.1.1.4'
Cl Cl 0.1484 0.1585 'International Tables Vol C Tables 4.2.6.8 and 6.1.1.4'
N N 0.0061 0.0033 'International Tables Vol C Tables 4.2.6.8 and 6.1.1.4'
O O 0.0106 0.0060 'International Tables Vol C Tables 4.2.6.8 and 6.1.1.4'

loop_
_geom_angle_atom_site_label_1
_geom_angle_atom_site_label_2
_geom_angle_atom_site_label_3
_geom_angle
_geom_angle_publ_flag
C7 N1 C1 123.5(3) y
C7 N1 H1 116.(2) ?
C1 N1 H1 110.(2) ?
C6 C1 C2 119.9(3) ?
C6 C1 N1 122.0(3) ?
C2 C1 N1 118.1(3) ?
C3 C2 C1 117.9(3) ?
C3 C2 C13 120.7(3) ?
C1 C2 C13 121.4(3) ?
C4 C3 C2 121.8(3) ?
C4 C3 H2 119.1(2) ?
C2 C3 H2 119.1(2) ?
C5 C4 C3 120.1(3) ?
C5 C4 H3 120.0(2) ?
C3 C4 H3 120.0(2) ?
C4 C5 C6 119.0(3) ?
C4 C5 H4 120.5(2) ?
C6 C5 H4 120.5(2) ?
C1 C6 C5 121.2(3) ?
C1 C6 H5 119.4(2) ?
C5 C6 H5 119.4(2) ?
N1 C7 C8 121.8(3) ?
N1 C7 C12 122.6(3) ?
C8 C7 C12 115.4(3) ?
C9 C8 C7 122.6(3) ?
C9 C8 Cl1 119.0(2) ?
C7 C8 Cl1 118.4(2) ?
C8 C9 C10 119.6(3) ?
C8 C9 H6 120.2(2) ?
C10 C9 H6 120.2(2) ?
C11 C10 C9 119.9(3) ?
C11 C10 H7 120.0(2) ?
C9 C10 H7 120.0(2) ?
C12 C11 C10 119.9(3) ?
C12 C11 H8 120.0(2) ?
C10 C11 H8 120.0(2) ?
C11 C12 C7 122.5(3) ?
C11 C12 Cl2 118.7(2) ?
C7 C12 Cl2 118.8(2) ?
C2 C13 C14 116.1(2) y
C2 C13 H9 108.3(2) ?
C14 C13 H9 108.3(2) ?
C2 C13 H10 108.3(2) ?
C14 C13 H10 108.3(2) ?
H9 C13 H10 107.4 ?
O2 C14 O1 123.9(3) ?
O2 C14 C13 117.9(2) y
O1 C14 C13 118.1(2) ?
C17 N2 C15 112.5(2) y
C17 N2 H11 111.(2) ?
C15 N2 H11 108.6(19) ?
C17 N2 H12 111.(2) ?
C15 N2 H12 111.2(19) ?
H11 N2 H12 102.(3) ?
C16 C15 N2 113.8(2) ?
C16 C15 H13 108.8(2) ?
N2 C15 H13 108.79(15) ?
C16 C15 H14 108.8(2) ?
N2 C15 H14 108.8(2) ?
H13 C15 H14 107.7 ?
O3 C16 C15 111.3(2) y
O3 C16 H15 109.4(2) ?
C15 C16 H15 109.4(2) ?
O3 C16 H16 109.4(2) ?
C15 C16 H16 109.4(2) ?
H15 C16 H16 108.0 ?
N2 C17 C18 111.1(2) ?
N2 C17 H17 109.4(2) ?
C18 C17 H17 109.4(2) ?
N2 C17 H18 109.4(2) ?
C18 C17 H18 109.4(2) ?
H17 C17 H18 108.0 ?
O4 C18 C17 109.6(3) y
O4 C18 H19 109.7(2) ?
C17 C18 H19 109.7(2) ?
O4 C18 H20 109.7(2) ?
C17 C18 H20 109.7(2) ?
H19 C18 H20 108.2 ?
C16 O3 H21 109.(2) ?
C18 O4 H22 103.(2) ?

loop_
_geom_bond_atom_site_label_1
_geom_bond_atom_site_label_2
_geom_bond_distance
_geom_bond_publ_flag
Cl1 C8 1.746(3) ?
Cl2 C12 1.740(3) ?
N1 C7 1.391(4) ?
N1 C1 1.415(4) ?
N1 H1 0.84(3) ?
C1 C6 1.380(4) ?
C1 C2 1.399(4) ?
C2 C3 1.386(4) ?
C2 C13 1.503(4) ?
C3 C4 1.379(4) ?
C3 H2 0.93 ?
C4 C5 1.371(5) ?
C4 H3 0.93 ?
C5 C6 1.388(5) ?
C5 H4 0.93 ?
C6 H5 0.93 ?
C7 C8 1.396(4) ?
C7 C12 1.402(4) ?
C8 C9 1.374(4) ?
C9 C10 1.375(5) ?
C9 H6 0.93 ?
C10 C11 1.371(4) ?
C10 H7 0.93 ?
C11 C12 1.370(4) ?
C11 H8 0.93 ?
C13 C14 1.526(4) ?
C13 H9 0.97 ?
C13 H10 0.97 ?
C14 O2 1.247(3) y
C14 O1 1.250(3) y
N2 C17 1.486(4) y
N2 C15 1.494(3) y
N2 H11 0.92(2) ?
N2 H12 0.93(2) ?
C15 C16 1.490(4) ?
C15 H13 0.97 ?
C15 H14 0.97 ?
C16 O3 1.414(3) ?
C16 H15 0.97 ?
C16 H16 0.97 ?
C17 C18 1.495(4) ?
C17 H17 0.97 ?
C17 H18 0.97 ?
C18 O4 1.412(4) ?
C18 H19 0.97 ?
C18 H20 0.97 ?
O3 H21 0.92(3) ?
O4 H22 0.93(3) ?

loop_
_geom_torsion_atom_site_label_1
_geom_torsion_atom_site_label_2
_geom_torsion_atom_site_label_3
_geom_torsion_atom_site_label_4
_geom_torsion
_geom_torsion_publ_flag
C7 N1 C1 C6 20.0(4) ?
C7 N1 C1 C2 -160.4(3) ?
C6 C1 C2 C3 -1.8(4) ?
N1 C1 C2 C3 178.5(2) ?
C6 C1 C2 C13 179.5(2) ?
N1 C1 C2 C13 -0.1(4) ?
C1 C2 C3 C4 0.5(4) ?
C13 C2 C3 C4 179.2(3) ?
C2 C3 C4 C5 0.7(5) ?
C3 C4 C5 C6 -0.6(5) ?
C2 C1 C6 C5 2.0(4) ?
N1 C1 C6 C5 -178.4(3) ?
C4 C5 C6 C1 -0.7(5) ?
C1 N1 C7 C8 -124.4(3) ?
C1 N1 C7 C12 60.4(4) y
N1 C7 C8 C9 -176.0(3) ?
C12 C7 C8 C9 -0.4(4) ?
N1 C7 C8 Cl1 4.8(4) ?
C12 C7 C8 Cl1 -179.7(2) ?
C7 C8 C9 C10 0.1(5) ?
Cl1 C8 C9 C10 179.3(3) ?
C8 C9 C10 C11 -0.2(5) ?
C9 C10 C11 C12 0.6(5) ?
C10 C11 C12 C7 -0.9(5) ?
C10 C11 C12 Cl2 177.5(3) ?
N1 C7 C12 C11 176.4(3) ?
C8 C7 C12 C11 0.8(4) ?
N1 C7 C12 Cl2 -2.0(4) ?
C8 C7 C12 Cl2 -177.6(2) ?
C3 C2 C13 C14 108.1(3) ?
C1 C2 C13 C14 -73.3(3) ?
C2 C13 C14 O2 -140.5(3) ?
C2 C13 C14 O1 40.9(4) ?
C17 N2 C15 C16 -125.0(3) ?
N2 C15 C16 O3 -73.4(3) y
C15 N2 C17 C18 -173.6(3) ?
N2 C17 C18 O4 62.8(3) y

loop_
_cod_related_entry_id
_cod_related_entry_database
_cod_related_entry_code
1 ChemSpider 8041454
